data_4502020
loop_
_publ_author_name
'Qin, Ling'
'Hu, Jin-Song'
'Huang, Liang-Fang'
'Li, Yi-Zhi'
'Guo, Zi-Jian'
'Zheng, He-Gen'

_publ_section_title
;
 Syntheses, Characterizations, and Properties of Six Metal&#x2212;Organic
 Complexes Based on Flexible Ligand 5-(4-Pyridyl)-methoxyl Isophthalic
 Acid
;
_journal_issue 9
_journal_name_full 'Crystal Growth &amp; Design'
_journal_page_first 4176
_journal_paper_doi 10.1021/cg100870v
_journal_volume 10
_journal_year 2010
_chemical_formula_moiety 'C48 H40 Co2 N6 O12, 2(H2 O)'
_chemical_formula_sum 'C48 H44 Co2 N6 O14'
_chemical_formula_weight 1046.75
_chemical_name_systematic
; 
 ? 
;
_space_group_IT_number 2
_symmetry_cell_setting triclinic
_symmetry_space_group_name_Hall '-P 1'
_symmetry_space_group_name_H-M 'P -1'
_atom_sites_solution_hydrogens geom
_atom_sites_solution_primary direct
_atom_sites_solution_secondary difmap
_audit_creation_method SHELXL-97
_cell_angle_alpha 99.365(2)
_cell_angle_beta 90.751(3)
_cell_angle_gamma 102.923(2)
_cell_formula_units_Z 2
_cell_length_a 10.0539(13)
_cell_length_b 13.3653(17)
_cell_length_c 18.131(2)
_cell_measurement_reflns_used 7920
_cell_measurement_temperature 291(2)
_cell_measurement_theta_max 28.114
_cell_measurement_theta_min 2.424
_cell_volume 2339.9(5)
_computing_cell_refinement 'Bruker SMART'
_computing_data_collection 'Bruker SMART'
_computing_data_reduction 'Bruker SAINT'
_computing_molecular_graphics 'Bruker SHELXTL'
_computing_publication_material 'Bruker SHELXTL'
_computing_structure_refinement 'SHELXL-97 (Sheldrick, 1997)'
_computing_structure_solution 'SHELXS-97 (Sheldrick, 1990)'
_diffrn_ambient_temperature 291(2)
_diffrn_measured_fraction_theta_full 0.971
_diffrn_measured_fraction_theta_max 0.971
_diffrn_measurement_device_type 'CCD area detector'
_diffrn_measurement_method 'phi and omega scans'
_diffrn_radiation_monochromator graphite
_diffrn_radiation_source 'fine-focus sealed tube'
_diffrn_radiation_type MoK\a
_diffrn_radiation_wavelength 0.71073
_diffrn_reflns_av_R_equivalents 0.0276
_diffrn_reflns_av_sigmaI/netI 0.0989
_diffrn_reflns_limit_h_max 12
_diffrn_reflns_limit_h_min -11
_diffrn_reflns_limit_k_max 16
_diffrn_reflns_limit_k_min -10
_diffrn_reflns_limit_l_max 22
_diffrn_reflns_limit_l_min -22
_diffrn_reflns_number 12680
_diffrn_reflns_theta_full 26.00
_diffrn_reflns_theta_max 26.00
_diffrn_reflns_theta_min 2.08
_exptl_absorpt_coefficient_mu 0.784
_exptl_absorpt_correction_T_max 0.8464
_exptl_absorpt_correction_T_min 0.8104
_exptl_absorpt_correction_type multi-scan
_exptl_absorpt_process_details 'SADABS; Bruker, 2000'
_exptl_crystal_colour pink
_exptl_crystal_density_diffrn 1.486
_exptl_crystal_density_method 'not measured'
_exptl_crystal_description block
_exptl_crystal_F_000 1080
_exptl_crystal_size_max 0.28
_exptl_crystal_size_mid 0.24
_exptl_crystal_size_min 0.22
_refine_diff_density_max 0.624
_refine_diff_density_min -0.526
_refine_diff_density_rms 0.066
_refine_ls_extinction_method none
_refine_ls_goodness_of_fit_ref 1.061
_refine_ls_hydrogen_treatment constr
_refine_ls_matrix_type full
_refine_ls_number_parameters 641
_refine_ls_number_reflns 8958
_refine_ls_number_restraints 0
_refine_ls_restrained_S_all 1.061
_refine_ls_R_factor_all 0.0986
_refine_ls_R_factor_gt 0.0583
_refine_ls_shift/su_max 0.000
_refine_ls_shift/su_mean 0.000
_refine_ls_structure_factor_coef Fsqd
_refine_ls_weighting_details 'calc w=1/[\s^2^(Fo^2^)+(0.0400P)^2^+0.2200P] where P=(Fo^2^+2Fc^2^)/3'
_refine_ls_weighting_scheme calc
_refine_ls_wR_factor_gt 0.0992
_refine_ls_wR_factor_ref 0.1045
_reflns_number_gt 5924
_reflns_number_total 8958
_reflns_threshold_expression >2sigma(I)
_cod_data_source_file cg100870v_si_002.cif
_cod_data_source_block 6
_cod_depositor_comments
;
The following automatic conversions were performed:

'_symmetry_cell_setting' value 'Triclinic' changed to 'triclinic'
according to /home/saulius/struct/CIF-dictionaries/cif_core.dic
dictionary named 'cif_core.dic' version 2.4.2 from 2011-04-26.

Automatic conversion script
Id: cif_fix_values 1715 2011-07-08 13:25:40Z adriana 
;
_cod_original_sg_symbol_H-M 'P-1   '
_cod_database_code 4502020

loop_
_symmetry_equiv_pos_as_xyz
'x, y, z'
'-x, -y, -z'

loop_
_atom_site_label
_atom_site_type_symbol
_atom_site_fract_x
_atom_site_fract_y
_atom_site_fract_z
_atom_site_U_iso_or_equiv
_atom_site_adp_type
_atom_site_occupancy
_atom_site_symmetry_multiplicity
_atom_site_calc_flag
_atom_site_refinement_flags
C1 C 0.0966(3) 0.3102(3) 0.14708(17) 0.0241(7) Uani 1 1 d .
C2 C 0.1988(3) 0.2596(2) 0.10411(16) 0.0220(6) Uani 1 1 d .
C3 C 0.3383(3) 0.2954(2) 0.12584(16) 0.0216(6) Uani 1 1 d .
H3 H 0.3673 0.3510 0.1649 0.026 Uiso 1 1 calc R
C4 C 0.4309(3) 0.2472(2) 0.08867(17) 0.0236(6) Uani 1 1 d .
C5 C 0.3922(3) 0.1628(2) 0.03089(16) 0.0220(6) Uani 1 1 d .
H5 H 0.4563 0.1317 0.0056 0.026 Uiso 1 1 calc R
C6 C 0.2509(3) 0.1267(3) 0.01245(18) 0.0275(7) Uani 1 1 d .
C7 C 0.1551(3) 0.1736(2) 0.04906(16) 0.0225(6) Uani 1 1 d .
H7 H 0.0624 0.1474 0.0367 0.027 Uiso 1 1 calc R
C8 C 0.5765(3) 0.2828(2) 0.11855(18) 0.0258(7) Uani 1 1 d .
C9 C 0.2847(3) 0.0063(2) -0.09684(18) 0.0272(7) Uani 1 1 d .
H9A H 0.2389 -0.0612 -0.1246 0.033 Uiso 1 1 calc R
H9B H 0.3686 -0.0010 -0.0735 0.033 Uiso 1 1 calc R
C10 C 0.3183(3) 0.0832(3) -0.14986(17) 0.0270(7) Uani 1 1 d .
C11 C 0.2243(4) 0.1357(3) -0.1699(2) 0.0368(9) Uani 1 1 d .
H11 H 0.1385 0.1250 -0.1499 0.044 Uiso 1 1 calc R
C12 C 0.2565(3) 0.2034(3) -0.2191(2) 0.0347(8) Uani 1 1 d .
H12 H 0.1922 0.2398 -0.2303 0.042 Uiso 1 1 calc R
C13 C 0.4662(4) 0.1690(3) -0.2323(2) 0.0399(9) Uani 1 1 d .
H13 H 0.5509 0.1798 -0.2536 0.048 Uiso 1 1 calc R
C14 C 0.4420(4) 0.1014(3) -0.1827(2) 0.0390(9) Uani 1 1 d .
H14 H 0.5090 0.0676 -0.1711 0.047 Uiso 1 1 calc R
C15 C 0.3875(3) 1.7251(3) 0.38385(19) 0.0320(8) Uani 1 1 d .
C16 C 0.2588(3) 1.7572(3) 0.41175(18) 0.0290(7) Uani 1 1 d .
C17 C 0.1370(3) 1.7104(3) 0.37641(18) 0.0293(7) Uani 1 1 d .
H17 H 0.1310 1.6548 0.3373 0.035 Uiso 1 1 calc R
C18 C 0.0188(3) 1.7446(2) 0.39805(16) 0.0223(6) Uani 1 1 d .
C19 C 0.0315(3) 1.8288(2) 0.45507(17) 0.0252(7) Uani 1 1 d .
H19 H -0.0455 1.8535 0.4689 0.030 Uiso 1 1 calc R
C20 C 0.1558(3) 1.8771(2) 0.49210(18) 0.0269(7) Uani 1 1 d .
C21 C 0.2709(3) 1.8404(3) 0.47057(18) 0.0271(7) Uani 1 1 d .
H21 H 0.3554 1.8713 0.4953 0.033 Uiso 1 1 calc R
C22 C -0.1175(3) 1.6940(3) 0.35669(18) 0.0274(7) Uani 1 1 d .
C23 C 0.2645(3) 1.9955(2) 0.59774(18) 0.0270(7) Uani 1 1 d .
H23A H 0.2627 2.0641 0.6247 0.032 Uiso 1 1 calc R
H23B H 0.3509 2.0005 0.5737 0.032 Uiso 1 1 calc R
C24 C 0.2536(3) 1.9191(3) 0.65302(17) 0.0275(7) Uani 1 1 d .
C25 C 0.1296(3) 1.8808(3) 0.6792(2) 0.0343(8) Uani 1 1 d .
H25 H 0.0530 1.9015 0.6637 0.041 Uiso 1 1 calc R
C26 C 0.1172(3) 1.8116(3) 0.72846(18) 0.0303(8) Uani 1 1 d .
H26 H 0.0308 1.7849 0.7443 0.036 Uiso 1 1 calc R
C27 C 0.3432(4) 1.8154(3) 0.7286(2) 0.0344(8) Uani 1 1 d .
H27 H 0.4181 1.7928 0.7444 0.041 Uiso 1 1 calc R
C28 C 0.3636(4) 1.8870(3) 0.6765(2) 0.0357(8) Uani 1 1 d .
H28 H 0.4497 1.9107 0.6593 0.043 Uiso 1 1 calc R
C29 C 0.4390(3) 1.4828(3) 0.40009(18) 0.0300(7) Uani 1 1 d .
H29 H 0.3589 1.5058 0.3959 0.036 Uiso 1 1 calc R
C30 C 0.6437(4) 1.4718(3) 0.3954(2) 0.0363(8) Uani 1 1 d .
H30 H 0.7369 1.4872 0.3880 0.044 Uiso 1 1 calc R
C31 C 0.5788(4) 1.3887(3) 0.4230(2) 0.0407(9) Uani 1 1 d .
H31 H 0.6161 1.3360 0.4362 0.049 Uiso 1 1 calc R
C32 C 0.3304(4) 1.3229(3) 0.44952(19) 0.0356(8) Uani 1 1 d .
H32A H 0.2522 1.3543 0.4561 0.043 Uiso 1 1 calc R
H32B H 0.3536 1.3050 0.4970 0.043 Uiso 1 1 calc R
C33 C 0.2930(4) 1.2246(3) 0.39084(19) 0.0327(8) Uani 1 1 d .
C34 C 0.2856(3) 1.1275(3) 0.40874(17) 0.0278(7) Uani 1 1 d .
H34 H 0.3051 1.1208 0.4578 0.033 Uiso 1 1 calc R
C35 C 0.2496(3) 1.0401(3) 0.35434(18) 0.0298(7) Uani 1 1 d .
H35 H 0.2413 0.9748 0.3678 0.036 Uiso 1 1 calc R
C36 C 0.2252(3) 1.0466(3) 0.27962(17) 0.0249(7) Uani 1 1 d .
C37 C 0.2339(3) 1.1455(3) 0.26294(18) 0.0288(7) Uani 1 1 d .
H37 H 0.2177 1.1525 0.2136 0.035 Uiso 1 1 calc R
C38 C 0.2660(4) 1.2344(3) 0.31738(19) 0.0350(8) Uani 1 1 d .
H38 H 0.2694 1.2997 0.3048 0.042 Uiso 1 1 calc R
C39 C 0.1889(3) 0.9522(2) 0.22236(17) 0.0265(7) Uani 1 1 d .
C40 C 0.1252(4) 0.8571(3) 0.23849(18) 0.0307(7) Uani 1 1 d .
H40 H 0.1022 0.8519 0.2875 0.037 Uiso 1 1 calc R
C41 C 0.0942(3) 0.7699(3) 0.18504(18) 0.0284(7) Uani 1 1 d .
H41 H 0.0512 0.7067 0.1984 0.034 Uiso 1 1 calc R
C42 C 0.1255(3) 0.7734(3) 0.11154(18) 0.0302(7) Uani 1 1 d .
C43 C 0.1877(4) 0.8677(3) 0.0939(2) 0.0413(9) Uani 1 1 d .
H43 H 0.2093 0.8721 0.0446 0.050 Uiso 1 1 calc R
C44 C 0.2189(4) 0.9555(3) 0.14682(18) 0.0325(8) Uani 1 1 d .
H44 H 0.2607 1.0186 0.1329 0.039 Uiso 1 1 calc R
C45 C 0.0973(4) 0.6754(3) 0.05243(19) 0.0377(9) Uani 1 1 d .
H45A H 0.0834 0.6941 0.0039 0.045 Uiso 1 1 calc R
H45B H 0.1767 0.6452 0.0506 0.045 Uiso 1 1 calc R
C46 C -0.0176(3) 0.5195(3) 0.10473(19) 0.0297(7) Uani 1 1 d .
H46 H 0.0627 0.5071 0.1235 0.036 Uiso 1 1 calc R
C47 C -0.1537(4) 0.5915(3) 0.05011(19) 0.0352(8) Uani 1 1 d .
H47 H -0.1878 0.6363 0.0248 0.042 Uiso 1 1 calc R
C48 C -0.2274(4) 0.5094(3) 0.0762(2) 0.0395(9) Uani 1 1 d .
H48 H -0.3221 0.4870 0.0714 0.047 Uiso 1 1 calc R
Co1 Co -0.18452(5) 0.33572(3) 0.17074(2) 0.02635(12) Uani 1 1 d .
Co2 Co 0.59324(5) 1.66377(3) 0.32642(2) 0.02807(12) Uani 1 1 d .
N1 N 0.3764(3) 0.2204(2) -0.25231(15) 0.0322(6) Uani 1 1 d .
N2 N -0.1398(3) 0.4632(2) 0.11190(15) 0.0337(7) Uani 1 1 d .
N3 N -0.0225(3) 0.5973(2) 0.06699(16) 0.0356(7) Uani 1 1 d .
N4 N 0.4447(3) 1.3971(2) 0.42776(15) 0.0337(7) Uani 1 1 d .
N5 N 0.5574(3) 1.5316(2) 0.37942(15) 0.0301(6) Uani 1 1 d .
N6 N 0.2250(3) 1.7807(2) 0.75483(14) 0.0270(6) Uani 1 1 d .
O1 O -0.0276(2) 0.27635(19) 0.12683(12) 0.0309(5) Uani 1 1 d .
O2 O 0.1430(2) 0.3842(2) 0.20016(13) 0.0395(6) Uani 1 1 d .
O3 O 0.6089(2) 0.35258(18) 0.17506(13) 0.0336(5) Uani 1 1 d .
O4 O 0.6652(2) 0.23840(18) 0.08775(13) 0.0337(5) Uani 1 1 d .
O5 O 0.1986(2) 0.03952(17) -0.04017(12) 0.0269(5) Uani 1 1 d .
O6 O 0.3801(2) 1.66038(19) 0.32446(14) 0.0372(6) Uani 1 1 d .
O7 O 0.4989(2) 1.76542(18) 0.41877(13) 0.0336(5) Uani 1 1 d .
O8 O -0.1203(2) 1.6231(2) 0.30089(14) 0.0404(6) Uani 1 1 d .
O9 O -0.2189(2) 1.7292(2) 0.37775(12) 0.0360(6) Uani 1 1 d .
O10 O 0.1573(2) 1.96332(17) 0.54333(12) 0.0277(5) Uani 1 1 d .
O11 O -0.0744(2) 0.43160(18) 0.26643(12) 0.0323(5) Uani 1 1 d .
H11B H 0.0078 0.4541 0.2558 0.039 Uiso 1 1 d R
H11C H -0.1109 0.4828 0.2801 0.039 Uiso 1 1 d R
O12 O 0.5930(3) 1.5621(2) 0.22592(13) 0.0405(6) Uani 1 1 d .
H12A H 0.6720 1.5500 0.2201 0.049 Uiso 1 1 d R
H12B H 0.5352 1.5053 0.2272 0.049 Uiso 1 1 d R
O13 O 0.3040(2) 0.5732(2) 0.17300(13) 0.0417(6) Uani 1 1 d .
H13D H 0.2546 0.5155 0.1802 0.050 Uiso 1 1 d R
H13A H 0.3260 0.6136 0.2148 0.050 Uiso 1 1 d R
O14 O 0.4955(5) 0.5992(4) 0.0744(3) 0.0329(11) Uani 0.47 1 d P
H14B H 0.4112 0.5833 0.0605 0.039 Uiso 0.47 1 d PR
H14C H 0.5067 0.6372 0.1174 0.039 Uiso 0.47 1 d PR
O15 O 0.0136(5) 0.4226(4) 0.4343(3) 0.0389(11) Uani 0.53 1 d P
H15D H 0.0363 0.4134 0.3892 0.047 Uiso 0.53 1 d PR
H15A H 0.0624 0.4795 0.4578 0.047 Uiso 0.53 1 d PR

loop_
_atom_site_aniso_label
_atom_site_aniso_U_11
_atom_site_aniso_U_22
_atom_site_aniso_U_33
_atom_site_aniso_U_23
_atom_site_aniso_U_13
_atom_site_aniso_U_12
C1 0.0239(16) 0.0310(18) 0.0217(15) 0.0092(13) 0.0024(12) 0.0118(13)
C2 0.0247(15) 0.0254(16) 0.0200(14) 0.0091(12) -0.0006(12) 0.0108(13)
C3 0.0211(14) 0.0225(16) 0.0237(15) 0.0049(12) 0.0011(12) 0.0096(12)
C4 0.0229(15) 0.0242(16) 0.0258(15) 0.0104(13) 0.0047(12) 0.0051(13)
C5 0.0201(15) 0.0289(17) 0.0217(14) 0.0084(13) 0.0084(11) 0.0119(13)
C6 0.0245(16) 0.0246(16) 0.0336(17) 0.0014(14) 0.0003(13) 0.0086(13)
C7 0.0192(14) 0.0309(17) 0.0210(14) 0.0084(13) 0.0009(11) 0.0106(13)
C8 0.0240(16) 0.0197(15) 0.0313(17) 0.0007(13) 0.0048(13) 0.0026(13)
C9 0.0279(16) 0.0205(16) 0.0370(18) 0.0009(14) 0.0005(14) 0.0162(13)
C10 0.0357(18) 0.0250(17) 0.0226(15) 0.0018(13) -0.0015(13) 0.0133(14)
C11 0.038(2) 0.044(2) 0.043(2) 0.0262(17) 0.0191(16) 0.0263(17)
C12 0.0311(18) 0.041(2) 0.047(2) 0.0298(17) 0.0148(16) 0.0245(16)
C13 0.0263(18) 0.048(2) 0.049(2) 0.0124(19) 0.0070(16) 0.0118(17)
C14 0.0299(19) 0.042(2) 0.051(2) 0.0105(18) 0.0034(16) 0.0168(16)
C15 0.0266(18) 0.0280(18) 0.040(2) 0.0074(16) 0.0095(15) 0.0015(14)
C16 0.0272(17) 0.0295(17) 0.0320(17) 0.0087(14) 0.0080(14) 0.0070(14)
C17 0.0279(17) 0.0294(18) 0.0323(18) 0.0001(14) -0.0028(14) 0.0144(14)
C18 0.0274(16) 0.0241(16) 0.0178(14) 0.0072(12) 0.0050(12) 0.0083(13)
C19 0.0257(16) 0.0260(16) 0.0243(15) 0.0074(13) 0.0081(12) 0.0043(13)
C20 0.0206(15) 0.0227(16) 0.0347(17) 0.0014(14) 0.0084(13) 0.0013(12)
C21 0.0196(15) 0.0304(17) 0.0323(17) 0.0079(14) 0.0008(13) 0.0057(13)
C22 0.0243(16) 0.0287(17) 0.0289(17) 0.0115(14) 0.0037(13) 0.0006(14)
C23 0.0279(17) 0.0215(15) 0.0299(17) 0.0022(13) 0.0005(13) 0.0039(13)
C24 0.0266(16) 0.0314(17) 0.0200(15) 0.0013(13) 0.0012(13) -0.0006(13)
C25 0.0252(17) 0.0380(19) 0.046(2) 0.0263(17) 0.0025(15) 0.0066(15)
C26 0.0269(17) 0.0382(19) 0.0375(18) 0.0291(16) 0.0149(14) 0.0148(14)
C27 0.0299(18) 0.037(2) 0.0401(19) 0.0083(16) 0.0154(15) 0.0127(15)
C28 0.0310(18) 0.039(2) 0.041(2) 0.0104(17) 0.0095(15) 0.0119(16)
C29 0.0308(18) 0.0219(16) 0.0296(17) -0.0033(14) -0.0023(14) -0.0045(13)
C30 0.0352(19) 0.0325(19) 0.040(2) 0.0000(16) 0.0082(16) 0.0084(16)
C31 0.045(2) 0.032(2) 0.043(2) 0.0058(17) -0.0034(17) 0.0038(17)
C32 0.0375(19) 0.0305(18) 0.0299(18) 0.0007(15) 0.0095(15) -0.0084(15)
C33 0.0372(18) 0.0235(17) 0.0307(17) 0.0041(14) 0.0013(14) -0.0068(14)
C34 0.0279(17) 0.0317(18) 0.0210(15) 0.0071(13) 0.0013(13) -0.0007(14)
C35 0.0311(18) 0.0225(16) 0.0338(18) 0.0068(14) -0.0101(14) 0.0010(14)
C36 0.0224(16) 0.0275(17) 0.0248(15) 0.0094(13) 0.0070(12) 0.0016(13)
C37 0.0316(17) 0.0288(17) 0.0271(16) 0.0094(14) -0.0040(13) 0.0063(14)
C38 0.040(2) 0.0278(18) 0.0360(19) 0.0088(15) 0.0022(15) 0.0033(15)
C39 0.0318(17) 0.0234(16) 0.0264(16) 0.0133(13) 0.0028(13) 0.0044(14)
C40 0.043(2) 0.0249(17) 0.0224(15) 0.0081(13) 0.0092(14) 0.0009(14)
C41 0.0317(17) 0.0230(16) 0.0287(17) 0.0082(13) 0.0066(13) -0.0004(14)
C42 0.0385(19) 0.0271(17) 0.0288(16) 0.0068(14) 0.0115(14) 0.0137(15)
C43 0.053(2) 0.036(2) 0.0307(18) 0.0092(16) 0.0054(16) -0.0021(17)
C44 0.043(2) 0.0255(17) 0.0286(17) 0.0154(14) 0.0087(14) -0.0010(15)
C45 0.050(2) 0.034(2) 0.0277(18) 0.0073(15) 0.0165(16) 0.0056(17)
C46 0.0309(18) 0.0279(17) 0.0341(18) 0.0049(14) 0.0086(14) 0.0143(14)
C47 0.040(2) 0.038(2) 0.0378(19) 0.0147(16) 0.0024(16) 0.0252(17)
C48 0.039(2) 0.044(2) 0.041(2) 0.0125(18) 0.0044(16) 0.0187(17)
Co1 0.0326(2) 0.0236(2) 0.0225(2) 0.00029(17) 0.00223(18) 0.00814(18)
Co2 0.0336(3) 0.0234(2) 0.0231(2) 0.00109(18) -0.00104(18) 0.00020(18)
N1 0.0308(15) 0.0353(17) 0.0315(15) 0.0053(13) 0.0068(12) 0.0095(13)
N2 0.0426(17) 0.0313(16) 0.0274(14) 0.0047(13) 0.0012(13) 0.0091(13)
N3 0.0416(17) 0.0287(16) 0.0355(16) 0.0025(13) -0.0026(13) 0.0083(13)
N4 0.0456(18) 0.0227(15) 0.0263(14) 0.0023(12) -0.0004(13) -0.0042(13)
N5 0.0337(15) 0.0215(14) 0.0300(14) -0.0028(11) 0.0054(12) 0.0005(12)
N6 0.0268(14) 0.0312(15) 0.0221(13) 0.0003(11) 0.0029(11) 0.0080(12)
O1 0.0239(12) 0.0372(13) 0.0336(12) 0.0095(11) 0.0067(10) 0.0085(10)
O2 0.0335(13) 0.0461(15) 0.0329(13) -0.0084(11) 0.0063(10) 0.0070(12)
O3 0.0319(13) 0.0318(13) 0.0324(12) -0.0048(10) -0.0040(10) 0.0052(10)
O4 0.0347(13) 0.0331(13) 0.0316(12) 0.0002(10) 0.0025(10) 0.0081(11)
O5 0.0245(11) 0.0261(11) 0.0290(11) 0.0037(9) 0.0008(9) 0.0037(9)
O6 0.0345(14) 0.0368(14) 0.0409(14) -0.0003(12) 0.0099(11) 0.0138(11)
O7 0.0353(13) 0.0305(13) 0.0352(13) 0.0080(11) 0.0052(11) 0.0061(11)
O8 0.0338(13) 0.0359(14) 0.0463(15) -0.0073(12) -0.0078(11) 0.0078(11)
O9 0.0325(13) 0.0426(14) 0.0277(12) -0.0091(11) 0.0031(10) 0.0085(11)
O10 0.0292(12) 0.0258(11) 0.0279(11) -0.0006(10) -0.0013(9) 0.0101(9)
O11 0.0327(13) 0.0326(13) 0.0307(12) -0.0008(10) 0.0011(10) 0.0103(10)
O12 0.0393(14) 0.0479(15) 0.0324(13) -0.0018(11) 0.0148(11) 0.0115(12)
O13 0.0341(13) 0.0399(15) 0.0354(13) -0.0091(11) -0.0143(10) -0.0122(11)
O14 0.028(2) 0.037(3) 0.038(3) 0.013(2) -0.011(2) 0.011(2)
O15 0.046(3) 0.034(3) 0.041(3) 0.011(2) -0.016(2) 0.016(2)

loop_
_atom_type_symbol
_atom_type_description
_atom_type_scat_dispersion_real
_atom_type_scat_dispersion_imag
_atom_type_scat_source
C C 0.0033 0.0016 'International Tables Vol C Tables 4.2.6.8 and 6.1.1.4'
Co Co 0.3494 0.9721 'International Tables Vol C Tables 4.2.6.8 and 6.1.1.4'
N N 0.0061 0.0033 'International Tables Vol C Tables 4.2.6.8 and 6.1.1.4'
O O 0.0106 0.0060 'International Tables Vol C Tables 4.2.6.8 and 6.1.1.4'
H H 0.0000 0.0000 'International Tables Vol C Tables 4.2.6.8 and 6.1.1.4'

loop_
_geom_angle_atom_site_label_1
_geom_angle_atom_site_label_2
_geom_angle_atom_site_label_3
_geom_angle
_geom_angle_site_symmetry_1
_geom_angle_site_symmetry_3
O1 C1 O2 125.1(3) . .
O1 C1 C2 117.6(3) . .
O2 C1 C2 117.2(3) . .
C7 C2 C3 120.4(3) . .
C7 C2 C1 120.5(3) . .
C3 C2 C1 118.9(3) . .
C4 C3 C2 119.1(3) . .
C4 C3 H3 120.5 . .
C2 C3 H3 120.5 . .
C3 C4 C5 122.6(3) . .
C3 C4 C8 116.6(3) . .
C5 C4 C8 120.6(3) . .
C4 C5 C6 116.8(3) . .
C4 C5 H5 121.6 . .
C6 C5 H5 121.6 . .
O5 C6 C7 115.5(3) . .
O5 C6 C5 122.5(3) . .
C7 C6 C5 122.0(3) . .
C2 C7 C6 119.2(3) . .
C2 C7 H7 120.4 . .
C6 C7 H7 120.4 . .
O3 C8 O4 120.4(3) . .
O3 C8 C4 120.5(3) . .
O4 C8 C4 119.0(3) . .
O3 C8 Co1 59.78(16) . 1_655
O4 C8 Co1 60.66(16) . 1_655
C4 C8 Co1 177.7(2) . 1_655
O5 C9 C10 111.1(2) . .
O5 C9 H9A 109.4 . .
C10 C9 H9A 109.4 . .
O5 C9 H9B 109.4 . .
C10 C9 H9B 109.4 . .
H9A C9 H9B 108.0 . .
C11 C10 C14 116.8(3) . .
C11 C10 C9 121.3(3) . .
C14 C10 C9 121.9(3) . .
C12 C11 C10 120.1(3) . .
C12 C11 H11 120.0 . .
C10 C11 H11 120.0 . .
N1 C12 C11 123.5(3) . .
N1 C12 H12 118.3 . .
C11 C12 H12 118.3 . .
N1 C13 C14 124.1(3) . .
N1 C13 H13 118.0 . .
C14 C13 H13 118.0 . .
C13 C14 C10 119.9(3) . .
C13 C14 H14 120.0 . .
C10 C14 H14 120.0 . .
O7 C15 O6 121.0(3) . .
O7 C15 C16 119.6(3) . .
O6 C15 C16 119.3(3) . .
C17 C16 C21 121.0(3) . .
C17 C16 C15 120.0(3) . .
C21 C16 C15 118.9(3) . .
C16 C17 C18 120.6(3) . .
C16 C17 H17 119.7 . .
C18 C17 H17 119.7 . .
C19 C18 C17 118.3(3) . .
C19 C18 C22 121.1(3) . .
C17 C18 C22 120.5(3) . .
C18 C19 C20 121.6(3) . .
C18 C19 H19 119.2 . .
C20 C19 H19 119.2 . .
O10 C20 C19 116.1(3) . .
O10 C20 C21 124.7(3) . .
C19 C20 C21 118.9(3) . .
C20 C21 C16 119.5(3) . .
C20 C21 H21 120.2 . .
C16 C21 H21 120.2 . .
O9 C22 O8 124.3(3) . .
O9 C22 C18 117.6(3) . .
O8 C22 C18 118.0(3) . .
O10 C23 C24 111.1(3) . .
O10 C23 H23A 109.4 . .
C24 C23 H23A 109.4 . .
O10 C23 H23B 109.4 . .
C24 C23 H23B 109.4 . .
H23A C23 H23B 108.0 . .
C28 C24 C25 118.4(3) . .
C28 C24 C23 122.3(3) . .
C25 C24 C23 119.2(3) . .
C24 C25 C26 120.3(3) . .
C24 C25 H25 119.9 . .
C26 C25 H25 119.9 . .
N6 C26 C25 122.8(3) . .
N6 C26 H26 118.6 . .
C25 C26 H26 118.6 . .
N6 C27 C28 123.2(3) . .
N6 C27 H27 118.4 . .
C28 C27 H27 118.4 . .
C24 C28 C27 118.2(3) . .
C24 C28 H28 120.9 . .
C27 C28 H28 120.9 . .
N5 C29 N4 113.5(3) . .
N5 C29 H29 123.2 . .
N4 C29 H29 123.2 . .
C31 C30 N5 112.0(3) . .
C31 C30 H30 124.0 . .
N5 C30 H30 124.0 . .
C30 C31 N4 105.7(3) . .
C30 C31 H31 127.2 . .
N4 C31 H31 127.2 . .
N4 C32 C33 111.1(3) . .
N4 C32 H32A 109.4 . .
C33 C32 H32A 109.4 . .
N4 C32 H32B 109.4 . .
C33 C32 H32B 109.4 . .
H32A C32 H32B 108.0 . .
C34 C33 C38 119.8(3) . .
C34 C33 C32 121.8(3) . .
C38 C33 C32 118.4(3) . .
C33 C34 C35 120.2(3) . .
C33 C34 H34 119.9 . .
C35 C34 H34 119.9 . .
C34 C35 C36 121.9(3) . .
C34 C35 H35 119.1 . .
C36 C35 H35 119.1 . .
C37 C36 C35 116.8(3) . .
C37 C36 C39 122.4(3) . .
C35 C36 C39 120.8(3) . .
C36 C37 C38 122.2(3) . .
C36 C37 H37 118.9 . .
C38 C37 H37 118.9 . .
C33 C38 C37 119.1(3) . .
C33 C38 H38 120.5 . .
C37 C38 H38 120.5 . .
C40 C39 C44 116.3(3) . .
C40 C39 C36 122.7(3) . .
C44 C39 C36 121.0(3) . .
C41 C40 C39 122.1(3) . .
C41 C40 H40 119.0 . .
C39 C40 H40 119.0 . .
C40 C41 C42 121.4(3) . .
C40 C41 H41 119.3 . .
C42 C41 H41 119.3 . .
C43 C42 C41 117.6(3) . .
C43 C42 C45 120.8(3) . .
C41 C42 C45 121.6(3) . .
C44 C43 C42 121.6(3) . .
C44 C43 H43 119.2 . .
C42 C43 H43 119.2 . .
C43 C44 C39 121.1(3) . .
C43 C44 H44 119.5 . .
C39 C44 H44 119.5 . .
N3 C45 C42 112.8(3) . .
N3 C45 H45A 109.0 . .
C42 C45 H45A 109.0 . .
N3 C45 H45B 109.0 . .
C42 C45 H45B 109.0 . .
H45A C45 H45B 107.8 . .
N2 C46 N3 111.7(3) . .
N2 C46 H46 124.1 . .
N3 C46 H46 124.1 . .
N3 C47 C48 107.6(3) . .
N3 C47 H47 126.2 . .
C48 C47 H47 126.2 . .
C47 C48 N2 109.1(3) . .
C47 C48 H48 125.5 . .
N2 C48 H48 125.5 . .
O1 Co1 O11 97.24(9) . .
O1 Co1 N2 92.71(10) . .
O11 Co1 N2 89.67(10) . .
O1 Co1 O3 155.14(9) . 1_455
O11 Co1 O3 107.60(9) . 1_455
N2 Co1 O3 88.45(11) . 1_455
O1 Co1 O4 94.04(9) . 1_455
O11 Co1 O4 167.55(9) . 1_455
N2 Co1 O4 95.06(10) . 1_455
O3 Co1 O4 61.14(9) 1_455 1_455
O1 Co1 N6 90.82(9) . 2_576
O11 Co1 N6 83.23(10) . 2_576
N2 Co1 N6 172.42(10) . 2_576
O3 Co1 N6 91.16(10) 1_455 2_576
O4 Co1 N6 91.37(10) 1_455 2_576
O1 Co1 C8 124.76(10) . 1_455
O11 Co1 C8 137.81(10) . 1_455
N2 Co1 C8 91.94(11) . 1_455
O3 Co1 C8 30.40(9) 1_455 1_455
O4 Co1 C8 30.73(9) 1_455 1_455
N6 Co1 C8 91.55(10) 2_576 1_455
O9 Co2 O12 115.11(10) 1_655 .
O9 Co2 N5 95.40(11) 1_655 .
O12 Co2 N5 87.13(10) . .
O9 Co2 O6 146.98(9) 1_655 .
O12 Co2 O6 97.64(10) . .
N5 Co2 O6 90.10(11) . .
O9 Co2 N1 90.60(11) 1_655 2_675
O12 Co2 N1 82.35(11) . 2_675
N5 Co2 N1 169.35(11) . 2_675
O6 Co2 N1 89.64(10) . 2_675
O9 Co2 O7 88.88(9) 1_655 .
O12 Co2 O7 155.66(10) . .
N5 Co2 O7 94.96(9) . .
O6 Co2 O7 58.18(9) . .
N1 Co2 O7 93.94(9) 2_675 .
C13 N1 C12 115.7(3) . .
C13 N1 Co2 127.5(2) . 2_675
C12 N1 Co2 116.7(2) . 2_675
C46 N2 C48 104.4(3) . .
C46 N2 Co1 125.5(2) . .
C48 N2 Co1 130.0(2) . .
C47 N3 C46 107.2(3) . .
C47 N3 C45 128.4(3) . .
C46 N3 C45 124.3(3) . .
C29 N4 C31 105.5(3) . .
C29 N4 C32 126.5(3) . .
C31 N4 C32 127.6(3) . .
C29 N5 C30 103.2(3) . .
C29 N5 Co2 126.4(3) . .
C30 N5 Co2 130.2(2) . .
C27 N6 C26 117.0(3) . .
C27 N6 Co1 125.0(2) . 2_576
C26 N6 Co1 117.8(2) . 2_576
C1 O1 Co1 125.7(2) . .
C8 O3 Co1 89.82(19) . 1_655
C8 O4 Co1 88.61(18) . 1_655
C6 O5 C9 119.0(2) . .
C15 O6 Co2 94.8(2) . .
C15 O7 Co2 86.03(19) . .
C22 O9 Co2 120.1(2) . 1_455
C20 O10 C23 118.0(3) . .
Co1 O11 H11B 109.3 . .
Co1 O11 H11C 109.4 . .
H11B O11 H11C 109.5 . .
Co2 O12 H12A 109.7 . .
Co2 O12 H12B 109.0 . .
H12A O12 H12B 109.5 . .
H13D O13 H13A 109.5 . .
H14B O14 H14C 109.5 . .
H15D O15 H15A 109.5 . .

loop_
_geom_bond_atom_site_label_1
_geom_bond_atom_site_label_2
_geom_bond_distance
_geom_bond_site_symmetry_2
C1 O1 1.257(4) .
C1 O2 1.262(4) .
C1 C2 1.510(4) .
C2 C7 1.379(4) .
C2 C3 1.405(4) .
C3 C4 1.371(4) .
C3 H3 0.9300 .
C4 C5 1.389(4) .
C4 C8 1.499(4) .
C5 C6 1.411(4) .
C5 H5 0.9300 .
C6 O5 1.377(4) .
C6 C7 1.382(4) .
C7 H7 0.9300 .
C8 O3 1.253(4) .
C8 O4 1.266(4) .
C8 Co1 2.476(3) 1_655
C9 O5 1.431(4) .
C9 C10 1.506(5) .
C9 H9A 0.9700 .
C9 H9B 0.9700 .
C10 C11 1.375(5) .
C10 C14 1.375(5) .
C11 C12 1.364(5) .
C11 H11 0.9300 .
C12 N1 1.344(4) .
C12 H12 0.9300 .
C13 N1 1.331(5) .
C13 C14 1.362(5) .
C13 H13 0.9300 .
C14 H14 0.9300 .
C15 O7 1.244(4) .
C15 O6 1.257(4) .
C15 C16 1.519(5) .
C16 C17 1.345(4) .
C16 C21 1.392(5) .
C17 C18 1.405(4) .
C17 H17 0.9300 .
C18 C19 1.379(4) .
C18 C22 1.513(4) .
C19 C20 1.381(4) .
C19 H19 0.9300 .
C20 O10 1.354(4) .
C20 C21 1.391(4) .
C21 H21 0.9300 .
C22 O9 1.254(4) .
C22 O8 1.264(4) .
C23 O10 1.395(4) .
C23 C24 1.532(5) .
C23 H23A 0.9700 .
C23 H23B 0.9700 .
C24 C28 1.359(5) .
C24 C25 1.360(4) .
C25 C26 1.375(4) .
C25 H25 0.9300 .
C26 N6 1.350(4) .
C26 H26 0.9300 .
C27 N6 1.302(4) .
C27 C28 1.435(5) .
C27 H27 0.9300 .
C28 H28 0.9300 .
C29 N5 1.314(4) .
C29 N4 1.336(5) .
C29 H29 0.9300 .
C30 C31 1.331(5) .
C30 N5 1.362(5) .
C30 H30 0.9300 .
C31 N4 1.380(5) .
C31 H31 0.9300 .
C32 N4 1.445(4) .
C32 C33 1.521(4) .
C32 H32A 0.9700 .
C32 H32B 0.9700 .
C33 C34 1.375(5) .
C33 C38 1.389(5) .
C34 C35 1.376(4) .
C34 H34 0.9300 .
C35 C36 1.394(4) .
C35 H35 0.9300 .
C36 C37 1.387(5) .
C36 C39 1.470(4) .
C37 C38 1.389(5) .
C37 H37 0.9300 .
C38 H38 0.9300 .
C39 C40 1.368(4) .
C39 C44 1.412(4) .
C40 C41 1.363(5) .
C40 H40 0.9300 .
C41 C42 1.379(4) .
C41 H41 0.9300 .
C42 C43 1.366(5) .
C42 C45 1.521(5) .
C43 C44 1.363(5) .
C43 H43 0.9300 .
C44 H44 0.9300 .
C45 N3 1.465(4) .
C45 H45A 0.9700 .
C45 H45B 0.9700 .
C46 N2 1.309(4) .
C46 N3 1.344(4) .
C46 H46 0.9300 .
C47 N3 1.332(4) .
C47 C48 1.339(5) .
C47 H47 0.9300 .
C48 N2 1.391(5) .
C48 H48 0.9300 .
Co1 O1 2.035(2) .
Co1 O11 2.114(2) .
Co1 N2 2.122(3) .
Co1 O3 2.139(2) 1_455
Co1 O4 2.159(2) 1_455
Co1 N6 2.196(3) 2_576
Co1 C8 2.476(3) 1_455
Co2 O9 2.037(2) 1_655
Co2 O12 2.088(2) .
Co2 N5 2.110(3) .
Co2 O6 2.133(2) .
Co2 N1 2.184(3) 2_675
Co2 O7 2.330(2) .
N1 Co2 2.184(3) 2_675
N6 Co1 2.196(3) 2_576
O3 Co1 2.139(2) 1_655
O4 Co1 2.159(2) 1_655
O9 Co2 2.037(2) 1_455
O11 H11B 0.8499 .
O11 H11C 0.8500 .
O12 H12A 0.8500 .
O12 H12B 0.8501 .
O13 H13D 0.8500 .
O13 H13A 0.8500 .
O14 H14B 0.8500 .
O14 H14C 0.8501 .
O15 H15D 0.8500 .
O15 H15A 0.8501 .

loop_
_geom_torsion_atom_site_label_1
_geom_torsion_atom_site_label_2
_geom_torsion_atom_site_label_3
_geom_torsion_atom_site_label_4
_geom_torsion
_geom_torsion_site_symmetry_1
_geom_torsion_site_symmetry_4
O1 C1 C2 C7 -5.5(4) . .
O2 C1 C2 C7 175.2(3) . .
O1 C1 C2 C3 -179.6(3) . .
O2 C1 C2 C3 1.2(4) . .
C7 C2 C3 C4 3.6(4) . .
C1 C2 C3 C4 177.7(3) . .
C2 C3 C4 C5 -1.1(4) . .
C2 C3 C4 C8 -174.9(3) . .
C3 C4 C5 C6 -1.1(4) . .
C8 C4 C5 C6 172.4(3) . .
C4 C5 C6 O5 -175.5(3) . .
C4 C5 C6 C7 1.0(5) . .
C3 C2 C7 C6 -3.8(4) . .
C1 C2 C7 C6 -177.8(3) . .
O5 C6 C7 C2 178.2(3) . .
C5 C6 C7 C2 1.5(5) . .
C3 C4 C8 O3 0.6(4) . .
C5 C4 C8 O3 -173.4(3) . .
C3 C4 C8 O4 177.7(3) . .
C5 C4 C8 O4 3.7(5) . .
C3 C4 C8 Co1 96(6) . 1_655
C5 C4 C8 Co1 -78(6) . 1_655
O5 C9 C10 C11 -35.8(4) . .
O5 C9 C10 C14 146.7(3) . .
C14 C10 C11 C12 -1.2(6) . .
C9 C10 C11 C12 -178.8(3) . .
C10 C11 C12 N1 2.3(6) . .
N1 C13 C14 C10 -0.2(6) . .
C11 C10 C14 C13 0.2(5) . .
C9 C10 C14 C13 177.7(3) . .
O7 C15 C16 C17 -176.8(3) . .
O6 C15 C16 C17 5.4(5) . .
O7 C15 C16 C21 7.8(5) . .
O6 C15 C16 C21 -170.0(3) . .
C21 C16 C17 C18 0.1(5) . .
C15 C16 C17 C18 -175.2(3) . .
C16 C17 C18 C19 1.5(5) . .
C16 C17 C18 C22 178.1(3) . .
C17 C18 C19 C20 -1.9(5) . .
C22 C18 C19 C20 -178.5(3) . .
C18 C19 C20 O10 175.5(3) . .
C18 C19 C20 C21 0.7(5) . .
O10 C20 C21 C16 -173.3(3) . .
C19 C20 C21 C16 1.0(5) . .
C17 C16 C21 C20 -1.4(5) . .
C15 C16 C21 C20 174.0(3) . .
C19 C18 C22 O9 -2.2(4) . .
C17 C18 C22 O9 -178.8(3) . .
C19 C18 C22 O8 174.1(3) . .
C17 C18 C22 O8 -2.4(5) . .
O10 C23 C24 C28 136.1(3) . .
O10 C23 C24 C25 -43.1(4) . .
C28 C24 C25 C26 0.3(5) . .
C23 C24 C25 C26 179.6(3) . .
C24 C25 C26 N6 1.9(6) . .
C25 C24 C28 C27 -0.9(5) . .
C23 C24 C28 C27 179.8(3) . .
N6 C27 C28 C24 -0.6(5) . .
N5 C30 C31 N4 -2.4(4) . .
N4 C32 C33 C34 125.4(4) . .
N4 C32 C33 C38 -54.5(5) . .
C38 C33 C34 C35 -1.0(5) . .
C32 C33 C34 C35 179.1(3) . .
C33 C34 C35 C36 2.7(5) . .
C34 C35 C36 C37 -2.4(5) . .
C34 C35 C36 C39 179.0(3) . .
C35 C36 C37 C38 0.4(5) . .
C39 C36 C37 C38 178.9(3) . .
C34 C33 C38 C37 -1.0(5) . .
C32 C33 C38 C37 179.0(3) . .
C36 C37 C38 C33 1.3(5) . .
C37 C36 C39 C40 -151.7(3) . .
C35 C36 C39 C40 26.8(5) . .
C37 C36 C39 C44 28.3(5) . .
C35 C36 C39 C44 -153.2(3) . .
C44 C39 C40 C41 1.1(5) . .
C36 C39 C40 C41 -178.9(3) . .
C39 C40 C41 C42 -0.3(6) . .
C40 C41 C42 C43 -0.5(5) . .
C40 C41 C42 C45 177.0(4) . .
C41 C42 C43 C44 0.4(6) . .
C45 C42 C43 C44 -177.2(4) . .
C42 C43 C44 C39 0.5(6) . .
C40 C39 C44 C43 -1.2(5) . .
C36 C39 C44 C43 178.7(3) . .
C43 C42 C45 N3 -151.0(4) . .
C41 C42 C45 N3 31.5(5) . .
N3 C47 C48 N2 1.0(4) . .
C14 C13 N1 C12 1.1(6) . .
C14 C13 N1 Co2 176.6(3) . 2_675
C11 C12 N1 C13 -2.2(6) . .
C11 C12 N1 Co2 -178.2(3) . 2_675
N3 C46 N2 C48 -0.2(4) . .
N3 C46 N2 Co1 -177.5(2) . .
C47 C48 N2 C46 -0.5(4) . .
C47 C48 N2 Co1 176.6(2) . .
O1 Co1 N2 C46 -43.7(3) . .
O11 Co1 N2 C46 53.5(3) . .
O3 Co1 N2 C46 161.1(3) 1_455 .
O4 Co1 N2 C46 -138.0(3) 1_455 .
N6 Co1 N2 C46 74.0(9) 2_576 .
C8 Co1 N2 C46 -168.6(3) 1_455 .
O1 Co1 N2 C48 139.8(3) . .
O11 Co1 N2 C48 -123.0(3) . .
O3 Co1 N2 C48 -15.4(3) 1_455 .
O4 Co1 N2 C48 45.5(3) 1_455 .
N6 Co1 N2 C48 -102.5(8) 2_576 .
C8 Co1 N2 C48 14.8(3) 1_455 .
C48 C47 N3 C46 -1.1(4) . .
C48 C47 N3 C45 -177.9(3) . .
N2 C46 N3 C47 0.9(4) . .
N2 C46 N3 C45 177.8(3) . .
C42 C45 N3 C47 83.2(4) . .
C42 C45 N3 C46 -93.1(4) . .
N5 C29 N4 C31 -1.3(4) . .
N5 C29 N4 C32 -174.8(3) . .
C30 C31 N4 C29 2.2(4) . .
C30 C31 N4 C32 175.5(3) . .
C33 C32 N4 C29 103.2(4) . .
C33 C32 N4 C31 -68.8(5) . .
N4 C29 N5 C30 0.0(4) . .
N4 C29 N5 Co2 175.6(2) . .
C31 C30 N5 C29 1.5(4) . .
C31 C30 N5 Co2 -173.9(2) . .
O9 Co2 N5 C29 145.2(3) 1_655 .
O12 Co2 N5 C29 -99.8(3) . .
O6 Co2 N5 C29 -2.2(3) . .
N1 Co2 N5 C29 -90.8(6) 2_675 .
O7 Co2 N5 C29 55.9(3) . .
O9 Co2 N5 C30 -40.3(3) 1_655 .
O12 Co2 N5 C30 74.7(3) . .
O6 Co2 N5 C30 172.3(3) . .
N1 Co2 N5 C30 83.7(7) 2_675 .
O7 Co2 N5 C30 -129.6(3) . .
C28 C27 N6 C26 2.7(5) . .
C28 C27 N6 Co1 176.2(3) . 2_576
C25 C26 N6 C27 -3.4(5) . .
C25 C26 N6 Co1 -177.3(3) . 2_576
O2 C1 O1 Co1 3.0(5) . .
C2 C1 O1 Co1 -176.18(19) . .
O11 Co1 O1 C1 -13.0(3) . .
N2 Co1 O1 C1 77.0(3) . .
O3 Co1 O1 C1 169.2(2) 1_455 .
O4 Co1 O1 C1 172.3(2) 1_455 .
N6 Co1 O1 C1 -96.3(3) 2_576 .
C8 Co1 O1 C1 171.3(2) 1_455 .
O4 C8 O3 Co1 0.3(3) . 1_655
C4 C8 O3 Co1 177.4(3) . 1_655
O3 C8 O4 Co1 -0.3(3) . 1_655
C4 C8 O4 Co1 -177.4(3) . 1_655
C7 C6 O5 C9 159.7(3) . .
C5 C6 O5 C9 -23.6(4) . .
C10 C9 O5 C6 -67.9(4) . .
O7 C15 O6 Co2 1.0(4) . .
C16 C15 O6 Co2 178.8(3) . .
O9 Co2 O6 C15 -4.9(3) 1_655 .
O12 Co2 O6 C15 -177.6(2) . .
N5 Co2 O6 C15 95.2(2) . .
N1 Co2 O6 C15 -95.4(2) 2_675 .
O7 Co2 O6 C15 -0.54(19) . .
O6 C15 O7 Co2 -0.9(3) . .
C16 C15 O7 Co2 -178.7(3) . .
O9 Co2 O7 C15 178.2(2) 1_655 .
O12 Co2 O7 C15 7.5(3) . .
N5 Co2 O7 C15 -86.5(2) . .
O6 Co2 O7 C15 0.55(19) . .
N1 Co2 O7 C15 87.7(2) 2_675 .
O8 C22 O9 Co2 5.1(4) . 1_455
C18 C22 O9 Co2 -178.8(2) . 1_455
C19 C20 O10 C23 160.2(3) . .
C21 C20 O10 C23 -25.3(4) . .
C24 C23 O10 C20 -69.5(3) . .
